data_4303999
loop_
_publ_author_name
'Emiko Fujiwara'
'Kazumasa Hosoya'
'Akiko Kobayashi'
'Hisashi Tanaka'
'Madoka Tokumoto'
'Yoshinori Okano'
'Hideki Fujiwara'
'Hayao Kobayashi'
'Yuichi Fujishiro'
'Eiji Nishibori'
'Masaki Takata'
'Makoto Sakata'

_publ_section_title
;
Conducting Dimerized Cobalt Complexes with Tetrathiafulvalene Dithiolate
Ligands
;
_journal_name_full 'Inorganic Chemistry'
_journal_page_first 863
_journal_page_last 874
_journal_paper_doi 10.1021/ic701100r
_journal_volume 47
_journal_year 2008
_chemical_formula_moiety 'C24 H8 Co2 S24'
_chemical_formula_sum 'C24 H8 Co2 S24'
_chemical_formula_weight 1183.84
_space_group_IT_number 2
_symmetry_cell_setting triclinic
_symmetry_Int_Tables_number 2
_symmetry_space_group_name_Hall '-P 1'
_symmetry_space_group_name_H-M 'P -1'
_cell_angle_alpha 79.7310(10)
_cell_angle_beta 96.481(2)
_cell_angle_gamma 113.9690(9)
_cell_formula_units_Z 1
_cell_length_a 11.7164(2)
_cell_length_b 10.94960(10)
_cell_length_c 7.7319(7)
_cell_measurement_temperature 300
_cell_volume 890.96(8)
_diffrn_radiation_probe x-ray
_diffrn_radiation_type synchrotron
_diffrn_radiation_wavelength 1.00
_cod_data_source_file ic701100r-file003.cif
_cod_data_source_block global
_cod_depositor_comments
;
The following automatic conversions were performed:
'_symmetry_cell_setting' value 'Triclinic' changed to 'triclinic'
according to '/home/saulius/struct/CIF-dictionaries/cif_core.dic'
dictionary named 'cif_core.dic' version 2.4.1 from 2010-06-29.

Automatic conversion script
Id: cif_fix_enum 1527 2010-12-29 10:47:43Z saulius 
;
_cod_database_code 4303999

loop_
_symmetry_equiv_pos_site_id
_symmetry_equiv_pos_as_xyz
1 x,y,z
2 -x,-y,-z

loop_
_atom_site_label
_atom_site_type_symbol
_atom_site_thermal_displace_type
_atom_site_fract_x
_atom_site_fract_y
_atom_site_fract_z
_atom_site_occupancy
_atom_site_U_iso_or_equiv
_atom_site_calc_flag
_atom_site_refinement_flags
Co1 Co Uiso 0.9818(2) 0.5004(2) 0.7067(5) 1.00 0.029 . .
S1 S Uiso 1.1109(3) 0.4506(3) 0.5797(9) 1.00 0.022 . .
S2 S Uiso 1.1222(4) 0.7020(2) 0.7265(10) 1.00 0.022 . .
C1 C Uiso 1.2519(2) 0.5866(1) 0.6057(8) 1.00 0.032 . .
C2 C Uiso 1.2556(3) 0.6916(2) 0.6705(18) 1.00 0.032 . .
S3 S Uiso 1.3959(3) 0.5795(3) 0.5853(12) 1.00 0.053 . .
S4 S Uiso 1.4020(4) 0.8238(2) 0.6889(12) 1.00 0.053 . .
C3 C Uiso 1.4854(3) 0.7419(2) 0.6279(19) 1.00 0.032 . .
C4 C Uiso 1.6098(2) 0.8014(2) 0.6088(15) 1.00 0.032 . .
S5 S Uiso 1.6966(3) 0.7145(3) 0.5610(11) 1.00 0.039 . .
S6 S Uiso 1.6996(4) 0.9646(2) 0.6582(12) 1.00 0.039 . .
C5 C Uiso 1.8391(1) 0.8391(1) 0.6007(12) 1.00 0.032 . .
C6 C Uiso 1.8406(1) 0.9581(1) 0.6303(17) 1.00 0.032 . .
H1 H Uiso 1.9168(1) 0.8124(1) 0.5791(12) 1.00 0.063 . .
H2 H Uiso 1.9199(1) 1.0541(1) 0.6462(17) 1.00 0.063 . .
S7 S Uiso 0.8632(4) 0.5563(3) 0.8482(9) 1.00 0.017 . .
S8 S Uiso 0.8531(4) 0.2904(2) 0.7444(11) 1.00 0.017 . .
C7 C Uiso 0.7271(2) 0.4103(1) 0.8668(10) 1.00 0.032 . .
C8 C Uiso 0.7241(3) 0.2980(2) 0.8245(12) 1.00 0.032 . .
S9 S Uiso 0.5834(3) 0.4107(3) 0.9090(12) 1.00 0.015 . .
S10 S Uiso 0.5795(4) 0.1594(2) 0.8338(12) 1.00 0.015 . .
C9 C Uiso 0.4944(3) 0.2465(2) 0.8725(17) 1.00 0.032 . .
C10 C Uiso 0.3663(2) 0.1862(2) 0.8897(14) 1.00 0.032 . .
S11 S Uiso 0.2785(3) 0.2753(3) 0.9275(12) 1.00 0.021 . .
S12 S Uiso 0.2763(4) 0.0190(2) 0.8485(11) 1.00 0.021 . .
C11 C Uiso 0.1314(1) 0.1439(1) 0.8888(9) 1.00 0.032 . .
C12 C Uiso 0.1313(1) 0.0354(1) 0.8360(10) 1.00 0.032 . .
H3 H Uiso 0.0528(1) 0.1717(1) 0.9017(9) 1.00 0.063 . .
H4 H Uiso 0.0523(1) -0.0565(1) 0.8038(10) 1.00 0.063 . .

loop_
_atom_type_symbol
_atom_type_description
_atom_type_scat_dispersion_real
_atom_type_scat_dispersion_imag
_atom_type_scat_source
S S 0.1246 0.1234 'International Tables Vol C Tables 4.2.6.8 and 6.1.1.4'
Co Co 0.3494 0.9721 'International Tables Vol C Tables 4.2.6.8 and 6.1.1.4'
H H 0.0000 0.0000 'International Tables Vol C Tables 4.2.6.8 and 6.1.1.4'
C C 0.0033 0.0016 'International Tables Vol C Tables 4.2.6.8 and 6.1.1.4'

loop_
_geom_angle_atom_site_label_1
_geom_angle_atom_site_label_2
_geom_angle_atom_site_label_3
_geom_angle
_geom_angle_site_symmetry_1
_geom_angle_site_symmetry_2
_geom_angle_site_symmetry_3
_geom_angle_publ_flag
S1 Co S2 91.25 . . . yes
S1 Co S7 175.85 . . . yes
S1 Co S8 90.94 . . . yes
S1 Co S1 89.48 . . 2_566 yes
S2 Co S7 85.92 . . . yes
S2 Co S8 167.96 . . . yes
S1 Co S2 98.22 2_566 . . yes
S7 Co S8 91.22 . . . yes
S1 Co S7 93.92 2_566 . . yes
S1 Co S8 93.64 2_566 . . yes
Co S1 C1 102.34 . . . yes
Co S1 Co 90.52 . . 2_566 yes
Co S1 C1 107.61 2_566 . . yes
Co S2 C2 102.49 . . . yes
C1 S3 C3 95.61 . . . yes
C2 S4 C3 95.59 . . . yes
C4 S5 C5 94.98 . . . yes
C4 S6 C6 94.57 . . . yes
Co S7 C7 102.35 . . . yes
Co S8 C8 102.50 . . . yes
C7 S9 C9 95.83 . . . yes
C8 S10 C9 95.76 . . . yes
C10 S11 C11 94.76 . . . yes
C10 S12 C12 94.68 . . . yes
S1 C1 S3 122.22 . . . yes
S1 C1 C2 120.64 . . . yes
S3 C1 C2 116.21 . . . yes
S2 C2 S4 121.21 . . . yes
S2 C2 C1 121.79 . . . yes
S4 C2 C1 116.95 . . . yes
S3 C3 S4 114.53 . . . yes
S3 C3 C4 122.86 . . . yes
S4 C3 C4 122.57 . . . yes
S5 C4 S6 114.74 . . . yes
S5 C4 C3 122.58 . . . yes
S6 C4 C3 122.18 . . . yes
S5 C5 C6 117.40 . . . yes
S6 C6 C5 117.64 . . . yes
S7 C7 S9 122.31 . . . yes
S7 C7 C8 120.51 . . . yes
S9 C7 C8 116.48 . . . yes
S8 C8 S10 121.04 . . . yes
S8 C8 C7 121.77 . . . yes
S10 C8 C7 116.95 . . . yes
S9 C9 S10 114.40 . . . yes
S9 C9 C10 122.82 . . . yes
S10 C9 C10 122.50 . . . yes
S11 C10 S12 114.65 . . . yes
S11 C10 C9 122.68 . . . yes
S12 C10 C9 122.24 . . . yes
S11 C11 C12 117.64 . . . yes
S12 C12 C11 116.99 . . . yes
S5 C5 H1 112.00 . . . no
C6 C5 H1 130.00 . . . no
S6 C6 H2 112.00 . . . no
C5 C6 H2 130.00 . . . no
S11 C11 H3 112.00 . . . no
C12 C11 H3 130.00 . . . no
S12 C12 H4 112.00 . . . no
C11 C12 H4 130.00 . . . no

loop_
_geom_bond_atom_site_label_1
_geom_bond_atom_site_label_2
_geom_bond_distance
_geom_bond_site_symmetry_1
_geom_bond_site_symmetry_2
_geom_bond_publ_flag
Co S1 2.1785 . . yes
Co S2 2.1715 . . yes
Co S7 2.1853 . . yes
Co S8 2.1654 . . yes
Co S1 2.4245 . 2_566 yes
S1 C1 1.7378 . . yes
S2 C2 1.7200 . . yes
S3 C1 1.7460 . . yes
S3 C3 1.7280 . . yes
S4 C2 1.7489 . . yes
S4 C3 1.7171 . . yes
S5 C4 1.7529 . . yes
S5 C5 1.7106 . . yes
S6 C4 1.7525 . . yes
S6 C6 1.7211 . . yes
S7 C7 1.7372 . . yes
S8 C8 1.7340 . . yes
S9 C7 1.7526 . . yes
S9 C9 1.7294 . . yes
S10 C8 1.7545 . . yes
S10 C9 1.7132 . . yes
S11 C10 1.7551 . . yes
S11 C11 1.7755 . . yes
S12 C10 1.7688 . . yes
S12 C12 1.7699 . . yes
C1 C2 1.3171 . . no
C3 C4 1.3466 . . no
C5 C6 1.3555 . . no
C7 C8 1.3137 . . no
C9 C10 1.3838 . . no
C11 C12 1.3228 . . no
C5 H1 1.1000 . . no
C6 H2 1.1000 . . no
C11 H3 1.1000 . . no
C12 H4 1.1000 . . no

loop_
_geom_contact_atom_site_label_1
_geom_contact_atom_site_label_2
_geom_contact_distance
_geom_contact_site_symmetry_1
_geom_contact_site_symmetry_2
_geom_contact_publ_flag
Co S7 3.7776 . 2_565 no
S1 S2 3.1092 . . no
S1 S8 3.0966 . . no
S1 C2 2.6623 . . no
S1 S1 3.2447 . 2_566 no
S1 S2 3.4784 . 2_566 no
S1 S5 3.7558 . 2_466 no
S1 S7 3.3732 . 2_566 no
S1 S8 3.3516 . 2_566 no
S2 S1 3.1092 . . no
S2 S7 2.9690 . . no
S2 S12 3.4480 . 1_445 no
S2 C1 2.6607 . . no
S2 C7 3.6946 . 2_565 no
S2 S1 3.4784 . 2_566 no
S2 S8 3.6684 . 2_566 no
S3 S5 3.3173 . 2_466 no
S3 S4 2.8979 . . no
S3 S5 3.2329 . . no
S3 S11 3.7342 . 1_455 no
S3 C7 3.6281 . 2_566 no
S3 C8 3.5814 . 2_566 no
S4 S9 3.6985 . 2_565 no
S4 S3 2.8979 . . no
S4 S6 3.2062 . . no
S4 S10 3.7170 . 1_445 no
S4 S12 3.4883 . 1_445 no
S4 S6 3.6456 . 2_456 no
S4 S10 3.7053 . 2_565 no
S4 C9 3.5306 . 2_565 no
S5 S3 3.3173 . 2_466 no
S5 S3 3.2329 . . no
S5 S7 3.4841 . 1_455 no
S5 S9 3.7542 . 1_455 no
S5 S1 3.7558 . 2_466 no
S5 S11 3.7994 . 2_566 no
S5 C10 3.5481 . 2_566 no
S6 C10 3.6135 . 2_565 no
S6 S4 3.2062 . . no
S6 S8 3.4306 . 1_445 no
S6 S10 3.5036 . 1_445 no
S6 S4 3.6456 . 2_456 no
S7 S5 3.4841 . 1_655 no
S7 S2 2.9690 . . no
S7 S11 3.6662 . 2_665 no
S7 S8 3.1091 . . no
S7 C5 3.4360 . 1_655 no
S7 C8 2.6573 . . no
S7 Co 3.7776 . 2_565 no
S7 S1 3.3732 . 2_566 no
S8 C7 2.6705 . . no
S8 S2 3.6684 . 2_566 no
S8 S1 3.0966 . . no
S8 S6 3.4306 . 1_665 no
S8 S7 3.1091 . . no
S8 S1 3.3516 . 2_566 no
S8 Co 4.0285 . 2_566 no
S8 C2 3.3178 . 2_566 no
S8 C1 3.1543 . 2_566 no
S9 S9 3.7856 . 2_665 no
S9 S5 3.7542 . 1_655 no
S9 S10 2.8938 . . no
S9 S4 3.6985 . 2_565 no
S9 S11 3.2736 . . no
S9 C3 3.6996 . 2_565 no
S9 S11 3.5504 . 2_665 no
S10 S6 3.5036 . 1_665 no
S10 C3 3.6289 . 2_566 no
S10 S9 2.8938 . . no
S10 S4 3.7170 . 1_665 no
S10 S4 3.7053 . 2_565 no
S10 S12 3.5690 . 2_675 no
S10 S12 3.2539 . . no
S11 S7 3.6662 . 2_665 no
S11 S5 3.7994 . 2_566 no
S11 S3 3.7342 . 1_655 no
S11 S9 3.2736 . . no
S11 S9 3.5504 . 2_665 no
S12 S10 3.2539 . . no
S12 S2 3.4480 . 1_665 no
S12 S4 3.4883 . 1_665 no
S12 S10 3.5690 . 2_675 no
S2 H1 3.1300 . 1_655 no
S7 H1 3.0600 . 1_655 no
S8 H3 3.1500 . 1_455 no
C1 C8 3.3412 . 2_566 no
C2 S8 3.3178 . 2_566 no
C2 C7 3.5611 . 2_565 no
C3 S9 3.6996 . 2_565 no
C3 S10 3.6289 . 2_566 no
C5 S7 3.4360 . 1_455 no
C5 C12 3.4106 . 2_566 no
C6 C12 3.4295 . 1_345 no
C7 C2 3.5611 . 2_565 no
C7 S2 3.6946 . 2_565 no
C7 S3 3.6281 . 2_566 no
C8 S3 3.5814 . 2_566 no
C8 C1 3.3412 . 2_566 no
C9 S4 3.5306 . 2_565 no
C10 S5 3.5481 . 2_566 no
C10 S6 3.6135 . 2_565 no
C11 C12 3.5965 . 2_775 no
C12 C6 3.4295 . 1_765 no
C12 C11 3.5965 . 2_775 no
C12 C5 3.4106 . 2_566 no
C5 H4 2.7300 . 1_345 no
C6 H4 2.7300 . 1_345 no
C11 H2 2.8700 . 1_765 no
C12 H2 2.8000 . 1_765 no
C12 H3 3.0500 . 2_775 no
H1 S2 3.1300 . 1_455 no
H1 S7 3.0600 . 1_455 no
H1 H4 2.4500 . 1_345 no
H1 H2 2.5300 . 2_356 no
H2 C11 2.8700 . 1_345 no
H2 C12 2.8000 . 1_345 no
H2 H3 2.5600 . 1_345 no
H2 H4 2.4400 . 1_345 no
H2 H1 2.5300 . 2_356 no
H3 S8 3.1500 . 1_655 no
H3 H2 2.5600 . 1_765 no
H3 C12 3.0500 . 2_775 no
H3 H4 2.5800 . 2_775 no
H4 C5 2.7300 . 1_765 no
H4 C6 2.7300 . 1_765 no
H4 H1 2.4500 . 1_765 no
H4 H2 2.4400 . 1_765 no
H4 H3 2.5800 . 2_775 no

loop_
_geom_torsion_atom_site_label_1
_geom_torsion_atom_site_label_2
_geom_torsion_atom_site_label_3
_geom_torsion_atom_site_label_4
_geom_torsion
_geom_torsion_site_symmetry_1
_geom_torsion_site_symmetry_2
_geom_torsion_site_symmetry_3
_geom_torsion_site_symmetry_4
_geom_torsion_publ_flag
S2 Co S1 C1 -9.95 . . . . no
S8 Co S1 C1 158.21 . . . . no
S1 Co S1 C1 -108.16 2_566 . . . no
S2 Co S1 Co 98.21 . . . 2_566 no
S8 Co S1 Co -93.63 . . . 2_566 no
S1 Co S1 Co 0.00 2_566 . . 2_566 no
S1 Co S1 Co 0.00 2_566 2_566 . . no
S2 Co S1 Co 91.19 2_566 2_566 . . no
S7 Co S1 Co 177.62 2_566 2_566 . . no
S8 Co S1 Co -90.90 2_566 2_566 . . no
S1 Co S1 C1 103.12 2_566 2_566 . . no
S2 Co S1 C1 -165.69 2_566 2_566 . . no
S7 Co S1 C1 -79.26 2_566 2_566 . . no
S8 Co S1 C1 12.22 2_566 2_566 . . no
S1 Co S2 C2 10.65 . . . . no
S7 Co S2 C2 -166.32 . . . . no
S1 Co S2 C2 100.30 2_566 . . . no
S2 Co S7 C7 179.35 . . . . no
S8 Co S7 C7 11.06 . . . . no
S1 Co S7 C7 -82.67 2_566 . . . no
S1 Co S8 C8 173.05 . . . . no
S7 Co S8 C8 -10.50 . . . . no
S1 Co S8 C8 83.51 2_566 . . . no
Co S1 C1 S3 -161.45 . . . . no
Co S1 C1 S3 104.01 2_566 . . . no
Co S1 C1 C2 7.09 . . . . no
Co S1 C1 C2 -87.45 2_566 . . . no
Co S2 C2 C1 -9.74 . . . . no
Co S2 C2 S4 172.91 . . . . no
C3 S3 C1 C2 10.59 . . . . no
C1 S3 C3 C4 171.58 . . . . no
C1 S3 C3 S4 -6.13 . . . . no
C3 S3 C1 S1 179.61 . . . . no
C3 S4 C2 C1 6.08 . . . . no
C2 S4 C3 S3 1.44 . . . . no
C3 S4 C2 S2 -176.45 . . . . no
C2 S4 C3 C4 -176.29 . . . . no
C4 S5 C5 C6 7.55 . . . . no
C5 S5 C4 C3 168.76 . . . . no
C5 S5 C4 S6 -3.25 . . . . no
C6 S6 C4 S5 -0.67 . . . . no
C6 S6 C4 C3 -172.72 . . . . no
C4 S6 C6 C5 5.98 . . . . no
Co S7 C7 S9 160.35 . . . . no
Co S7 C7 C8 -9.72 . . . . no
Co S8 C8 S10 -166.37 . . . . no
Co S8 C8 C7 7.84 . . . . no
C9 S9 C7 S7 -170.59 . . . . no
C9 S9 C7 C8 -0.14 . . . . no
C7 S9 C9 C10 -179.08 . . . . no
C7 S9 C9 S10 -4.98 . . . . no
C9 S10 C8 C7 -7.46 . . . . no
C9 S10 C8 S8 167.01 . . . . no
C8 S10 C9 C10 -178.81 . . . . no
C8 S10 C9 S9 7.07 . . . . no
C11 S11 C10 C9 -169.07 . . . . no
C11 S11 C10 S12 3.54 . . . . no
C10 S11 C11 C12 4.63 . . . . no
C12 S12 C10 C9 164.59 . . . . no
C10 S12 C12 C11 11.62 . . . . no
C12 S12 C10 S11 -8.06 . . . . no
S3 C1 C2 S4 -11.48 . . . . no
S3 C1 C2 S2 171.06 . . . . no
S1 C1 C2 S4 179.31 . . . . no
S1 C1 C2 S2 1.85 . . . . no
S4 C3 C4 S6 -4.18 . . . . no
S4 C3 C4 S5 -175.60 . . . . no
S3 C3 C4 S6 178.29 . . . . no
S3 C3 C4 S5 6.86 . . . . no
S5 C5 C6 S6 -9.59 . . . . no
S7 C7 C8 S8 1.39 . . . . no
S9 C7 C8 S8 -169.24 . . . . no
S7 C7 C8 S10 175.82 . . . . no
S9 C7 C8 S10 5.19 . . . . no
S10 C9 C10 S11 179.45 . . . . no
S9 C9 C10 S11 -6.92 . . . . no
S9 C9 C10 S12 -178.98 . . . . no
S10 C9 C10 S12 7.39 . . . . no
S11 C11 C12 S12 -11.34 . . . . no
